data_7228215
loop_
_publ_author_name
'Boer, Stephanie A.'
'Turner, David R.'

_publ_section_title
;
 A robust metallomacrocyclic motif for the formation interpenetrated
 coordination polymers
;
_journal_issue 17
_journal_name_full CrystEngComm
_journal_page_first 2402
_journal_paper_doi 10.1039/C7CE00498B
_journal_volume 19
_journal_year 2017
_chemical_absolute_configuration syn
_chemical_formula_moiety 'C70 H54 Cd2 N10 O24, C3 H7 N O, 4(H2 O)'
_chemical_formula_sum 'C73 H69 Cd2 N11 O29'
_chemical_formula_weight 1789.19
_space_group_crystal_system triclinic
_space_group_IT_number 1
_space_group_name_Hall 'P 1'
_space_group_name_H-M_alt 'P 1'
_symmetry_space_group_name_Hall 'P 1'
_symmetry_space_group_name_H-M 'P 1'
_atom_sites_solution_hydrogens mixed
_audit_creation_date 2017-03-10
_audit_creation_method
;
Olex2 1.2
(compiled 2017.03.02 svn.r3394 for OlexSys, GUI svn.r5324)
;
_audit_update_record
;
2017-03-13 deposited with the CCDC.
2017-03-28 downloaded from the CCDC.
;
_cell_angle_alpha 66.80(3)
_cell_angle_beta 88.82(3)
_cell_angle_gamma 78.25(3)
_cell_formula_units_Z 1
_cell_length_a 8.3020(17)
_cell_length_b 14.375(3)
_cell_length_c 17.195(3)
_cell_measurement_reflns_used 34544
_cell_measurement_temperature 100
_cell_measurement_theta_max 24.713
_cell_measurement_theta_min 1.291
_cell_volume 1842.6(8)
_computing_cell_refinement 'XDS (Kabsch, 1993)'
_computing_data_collection 'BluIce (McPhillips, 2002)'
_computing_data_reduction 'XDS (Kabsch, 1993)'
_computing_molecular_graphics 'Olex2 (Dolomanov et al., 2009)'
_computing_publication_material 'Olex2 (Dolomanov et al., 2009)'
_computing_structure_refinement 'ShelXL (Sheldrick, 2015)'
_computing_structure_solution 'ShelXS (Sheldrick, 2008)'
_diffrn_ambient_temperature 100
_diffrn_measured_fraction_theta_full 0.997
_diffrn_measured_fraction_theta_max 0.997
_diffrn_measurement_device_type 'ADSC Quantum 210r'
_diffrn_measurement_method 'Phi Scan'
_diffrn_radiation_monochromator 'Silicon Double Crystal'
_diffrn_radiation_type Synchrotron
_diffrn_radiation_wavelength 0.7108
_diffrn_reflns_av_R_equivalents 0.0402
_diffrn_reflns_av_unetI/netI 0.0445
_diffrn_reflns_Laue_measured_fraction_full 0.997
_diffrn_reflns_Laue_measured_fraction_max 0.997
_diffrn_reflns_limit_h_max 9
_diffrn_reflns_limit_h_min -9
_diffrn_reflns_limit_k_max 16
_diffrn_reflns_limit_k_min -16
_diffrn_reflns_limit_l_max 20
_diffrn_reflns_limit_l_min -20
_diffrn_reflns_number 34544
_diffrn_reflns_point_group_measured_fraction_full 0.966
_diffrn_reflns_point_group_measured_fraction_max 0.966
_diffrn_reflns_theta_full 24.715
_diffrn_reflns_theta_max 24.715
_diffrn_reflns_theta_min 1.291
_diffrn_source 'MX1 beamline Australian Synchrotron'
_exptl_absorpt_coefficient_mu 0.673
_exptl_absorpt_correction_type multi-scan
_exptl_absorpt_process_details sadabs
_exptl_crystal_colour 'clear yellow'
_exptl_crystal_colour_lustre clear
_exptl_crystal_colour_primary yellow
_exptl_crystal_density_diffrn 1.612
_exptl_crystal_description block
_exptl_crystal_F_000 912
_exptl_crystal_size_max 0.02
_exptl_crystal_size_mid 0.02
_exptl_crystal_size_min 0.01
_refine_diff_density_max 1.669
_refine_diff_density_min -0.882
_refine_diff_density_rms 0.107
_refine_ls_abs_structure_details
;
 Flack x determined using 5594 quotients [(I+)-(I-)]/[(I+)+(I-)]
 (Parsons, Flack and Wagner, Acta Cryst. B69 (2013) 249-259).
;
_refine_ls_abs_structure_Flack 0.054(6)
_refine_ls_extinction_coef 0.0206(19)
_refine_ls_extinction_expression Fc^*^=kFc[1+0.001xFc^2^\l^3^/sin(2\q)]^-1/4^
_refine_ls_extinction_method 'SHELXL-2016/6 (Sheldrick 2016)'
_refine_ls_goodness_of_fit_ref 1.093
_refine_ls_hydrogen_treatment mixed
_refine_ls_matrix_type full
_refine_ls_number_parameters 1077
_refine_ls_number_reflns 12148
_refine_ls_number_restraints 87
_refine_ls_restrained_S_all 1.097
_refine_ls_R_factor_all 0.0427
_refine_ls_R_factor_gt 0.0419
_refine_ls_shift/su_max 0.000
_refine_ls_shift/su_mean 0.000
_refine_ls_structure_factor_coef Fsqd
_refine_ls_weighting_details 'w=1/[\s^2^(Fo^2^)+(0.0609P)^2^+4.0538P] where P=(Fo^2^+2Fc^2^)/3'
_refine_ls_weighting_scheme calc
_refine_ls_wR_factor_gt 0.1157
_refine_ls_wR_factor_ref 0.1165
_reflns_Friedel_coverage 0.937
_reflns_Friedel_fraction_full 0.935
_reflns_Friedel_fraction_max 0.935
_reflns_number_gt 11894
_reflns_number_total 12148
_reflns_threshold_expression 'I > 2\s(I)'
_cod_data_source_file c7ce00498b2.cif
_cod_data_source_block 9
_cod_database_code 7228215
_shelx_shelxl_version_number 2016/6
_shelx_space_group_comment
;
The symmetry employed for this shelxl refinement is uniquely defined
by the following loop, which should always be used as a source of
symmetry information in preference to the above space-group names.
They are only intended as comments.
;
_olex2_refinement_description
;
1. Fixed Uiso
 At 1.2 times of:
  All C(H) groups
 At 1.5 times of:
  All C(H,H,H) groups, All O(H,H) groups
2. Restrained distances
 O29-H29A = O29-H29B
 0.82 with sigma of 0.001
 O28-H28A = O28-H28B
 0.82 with sigma of 0.001
 O26-H26A = O26-H26B
 0.82 with sigma of 0.001
 N10-C71
 1.32 with sigma of 0.02
 O24-H24A = O24-H24B
 0.82 with sigma of 0.01
 O27-H27A = O27-H27B
 0.82 with sigma of 0.001
 N9-C66
 1.44 with sigma of 0.001
 H29A-H29B
 1.34 with sigma of 0.04
 H28A-H28B
 1.34 with sigma of 0.04
 H26A-H26B
 1.34 with sigma of 0.04
 H26B-O25_$1
 1.8 with sigma of 0.04
 H26A-O2_$1
 2.2 with sigma of 0.04
 H28A-O8
 2 with sigma of 0.04
 H24A-H24B
 1.34 with sigma of 0.04
 H24A-Cd2
 2.6 with sigma of 0.04
 H27A-H27B
 1.38 with sigma of 0.04
 H27A-O25
 2 with sigma of 0.04
 H27B-O15
 2 with sigma of 0.04
 Cd2-H24A \\sim Cd2-H24B
 with sigma of 0.02
3. Uiso/Uaniso restraints and constraints
Uanis(O17) \\sim Ueq: with sigma of 0.001 and sigma for terminal atoms of 0.002
Uanis(C73) \\sim Ueq: with sigma of 0.001 and sigma for terminal atoms of 0.002
4. Rigid body (RIGU) restrains
 O25, N10, C71, C72, C73
 with sigma for 1-2 distances of 0.004 and sigma for 1-3 distances of 0.004
 O22, N9, C65, C66, C67
 with sigma for 1-2 distances of 0.004 and sigma for 1-3 distances of 0.004
5.a Rotating group:
 O21(H21A,H21B)
5.b Ternary CH refined with riding coordinates:
 C2(H2), C18(H18), C22(H22), C38(H38)
5.c Me refined with riding coordinates:
 C66(H66A,H66B,H66C)
5.d Aromatic/amide H refined with riding coordinates:
 C7(H7), C8(H8), C13(H13), C14(H14), C27(H27), C28(H28), C33(H33), C34(H34),
 C41(H41), C42(H42), C44(H44), C45(H45), C49(H49), C50(H50), C55(H55), C56(H56),
  C60(H60), C61(H61), C63(H63), C64(H64), C65(H65), C68(H68), C71(H71)
5.e Idealised Me refined as rotating group:
 C3(H3A,H3B,H3C), C19(H19A,H19B,H19C), C23(H23A,H23B,H23C), C39(H39A,H39B,
 H39C), C67(H67A,H67B,H67C), C69(H69A,H69B,H69C), C70(H70A,H70B,H70C), C72(H72A,
 H72B,H72C), C73(H73A,H73B,H73C)
;
_olex2_submission_special_instructions 'No special instructions were received'

loop_
_space_group_symop_operation_xyz
'x, y, z'

loop_
_atom_site_label
_atom_site_type_symbol
_atom_site_fract_x
_atom_site_fract_y
_atom_site_fract_z
_atom_site_U_iso_or_equiv
_atom_site_adp_type
_atom_site_occupancy
_atom_site_site_symmetry_order
_atom_site_calc_flag
_atom_site_refinement_flags_posn
_atom_site_refinement_flags_adp
Cd1 Cd -0.06132(9) -0.34309(6) 1.38621(5) 0.0262(2) Uani 1 1 d . .
Cd2 Cd -0.52848(9) -0.63570(6) 2.17789(5) 0.01896(18) Uani 1 1 d D .
O1 O -0.0638(11) -0.1598(7) 1.3739(5) 0.042(2) Uani 1 1 d . .
O2 O -0.1031(11) -0.2818(6) 1.4936(5) 0.044(2) Uani 1 1 d D .
O3 O -0.4962(8) -0.1119(5) 1.5460(4) 0.0302(13) Uani 1 1 d . .
O4 O 0.0629(8) -0.1869(5) 1.5909(4) 0.0367(15) Uani 1 1 d . .
O5 O -0.0170(8) -0.3865(5) 2.0302(4) 0.0330(14) Uani 1 1 d . .
O6 O -0.5747(7) -0.2853(4) 1.9852(4) 0.0258(12) Uani 1 1 d . .
O7 O -0.4099(8) -0.5107(5) 2.0851(4) 0.0285(15) Uani 1 1 d . .
O8 O -0.4817(10) -0.4782(6) 2.1972(5) 0.0328(18) Uani 1 1 d D .
O9 O -0.5650(10) -0.8030(8) 2.1857(5) 0.038(2) Uani 1 1 d . .
O10 O -0.5266(9) -0.6870(6) 2.0601(5) 0.0317(16) Uani 1 1 d . .
O11 O -0.2468(7) -0.8563(4) 2.0383(3) 0.0268(12) Uani 1 1 d . .
O12 O -0.7742(7) -0.7726(5) 1.9248(4) 0.0330(14) Uani 1 1 d . .
O13 O 0.0446(7) -0.7243(5) 1.6299(4) 0.0251(12) Uani 1 1 d . .
O14 O -0.4795(9) -0.5771(5) 1.5150(4) 0.0379(16) Uani 1 1 d . .
O15 O -0.1366(9) -0.4849(5) 1.4903(4) 0.0330(16) Uani 1 1 d D .
O16 O -0.1053(10) -0.5010(6) 1.3679(5) 0.0315(18) Uani 1 1 d . .
O17 O -0.4442(7) -0.8645(6) 2.6221(4) 0.0236(14) Uani 1 1 d . U
O18 O -0.9369(8) -0.8770(6) 2.5214(4) 0.0272(15) Uani 1 1 d . .
O19 O -0.6823(9) -1.0868(6) 3.0408(4) 0.0261(15) Uani 1 1 d . .
O20 O -1.1631(8) -1.1194(6) 2.9413(5) 0.0314(16) Uani 1 1 d . .
O21 O 0.2148(13) -0.4231(8) 1.4198(7) 0.057(3) Uani 1 1 d . .
H21A H 0.261915 -0.468203 1.472704 0.086 Uiso 1 1 d GR .
H21B H 0.295407 -0.416017 1.381734 0.086 Uiso 1 1 d GR .
O22 O -0.3385(12) -0.2752(8) 1.3529(6) 0.045(2) Uani 1 1 d . U
O23 O -0.2466(9) -0.7188(6) 2.2304(5) 0.0272(16) Uani 1 1 d . .
O24 O -0.8012(10) -0.5599(8) 2.1474(5) 0.040(2) Uani 1 1 d D .
H24A H -0.798(7) -0.4986(18) 2.133(7) 0.060 Uiso 1 1 d DR .
H24B H -0.835(8) -0.581(7) 2.195(2) 0.060 Uiso 1 1 d DR .
N1 N -0.2172(10) -0.1469(6) 1.5672(5) 0.0225(16) Uani 1 1 d . .
N2 N -0.2968(9) -0.3364(6) 2.0097(5) 0.0233(15) Uani 1 1 d . .
N3 N -0.5101(9) -0.8198(6) 1.9817(4) 0.0221(15) Uani 1 1 d . .
N4 N -0.2220(9) -0.6682(5) 1.5729(4) 0.0205(15) Uani 1 1 d . .
N5 N -0.5849(10) -0.7079(6) 2.3201(5) 0.0216(17) Uani 1 1 d . .
N6 N -0.6933(10) -0.8666(6) 2.5731(5) 0.0200(17) Uani 1 1 d . .
N7 N -0.9120(9) -1.1121(7) 2.9905(5) 0.0205(17) Uani 1 1 d . .
N8 N -1.0161(10) -1.2686(6) 3.2440(5) 0.0216(17) Uani 1 1 d . .
N9 N -0.5732(13) -0.2334(9) 1.4109(9) 0.078(4) Uani 1 1 d D U
N11 N -0.0288(8) -0.8450(5) 2.2320(4) 0.0250(14) Uani 1 1 d . .
C1 C -0.1091(15) -0.1874(8) 1.4451(7) 0.036(2) Uani 1 1 d . .
C2 C -0.2014(12) -0.1044(6) 1.4756(5) 0.0282(18) Uani 1 1 d . .
H2 H -0.316221 -0.082727 1.448992 0.034 Uiso 1 1 calc R .
C3 C -0.1327(14) -0.0063(8) 1.4457(6) 0.034(2) Uani 1 1 d . .
H3A H -0.194726 0.041712 1.468701 0.050 Uiso 1 1 calc GR .
H3B H -0.142867 0.026538 1.383609 0.050 Uiso 1 1 calc GR .
H3C H -0.016238 -0.024157 1.465540 0.050 Uiso 1 1 calc GR .
C4 C -0.0713(11) -0.1901(7) 1.6214(6) 0.0254(19) Uani 1 1 d . .
C5 C -0.3759(11) -0.1471(6) 1.5955(5) 0.0251(17) Uani 1 1 d . .
C6 C -0.3899(12) -0.1898(7) 1.6886(5) 0.0231(18) Uani 1 1 d . .
C7 C -0.5454(10) -0.1884(6) 1.7202(6) 0.0225(17) Uani 1 1 d . .
H7 H -0.640591 -0.163727 1.682177 0.027 Uiso 1 1 calc R .
C8 C -0.5630(10) -0.2230(6) 1.8073(5) 0.0224(17) Uani 1 1 d . .
H8 H -0.669595 -0.221122 1.828595 0.027 Uiso 1 1 calc R .
C9 C -0.4200(10) -0.2611(7) 1.8641(5) 0.0189(18) Uani 1 1 d . .
C10 C -0.2645(12) -0.2675(8) 1.8330(6) 0.021(2) Uani 1 1 d . .
C11 C -0.2485(10) -0.2296(7) 1.7428(6) 0.0205(18) Uani 1 1 d . .
C12 C -0.0898(11) -0.2346(6) 1.7129(6) 0.0239(18) Uani 1 1 d . .
C13 C 0.0476(11) -0.2808(7) 1.7690(6) 0.0264(19) Uani 1 1 d . .
H13 H 0.154150 -0.286718 1.747813 0.032 Uiso 1 1 calc R .
C14 C 0.0319(12) -0.3188(8) 1.8564(7) 0.031(2) Uani 1 1 d . .
H14 H 0.127363 -0.350614 1.894385 0.037 Uiso 1 1 calc R .
C15 C -0.1201(12) -0.3104(8) 1.8871(6) 0.0217(19) Uani 1 1 d . .
C16 C -0.1390(11) -0.3462(7) 1.9806(6) 0.0248(19) Uani 1 1 d . .
C17 C -0.4419(11) -0.2939(6) 1.9568(5) 0.0197(17) Uani 1 1 d . .
C18 C -0.3134(11) -0.3727(7) 2.1006(5) 0.0274(17) Uani 1 1 d . .
H18 H -0.199548 -0.407227 2.127494 0.033 Uiso 1 1 calc R .
C19 C -0.3695(14) -0.2870(8) 2.1298(7) 0.034(2) Uani 1 1 d . .
H19A H -0.490027 -0.272771 2.130360 0.052 Uiso 1 1 calc GR .
H19B H -0.334565 -0.224576 2.091116 0.052 Uiso 1 1 calc GR .
H19C H -0.320855 -0.307516 2.187114 0.052 Uiso 1 1 calc GR .
C20 C -0.4144(11) -0.4595(8) 2.1293(6) 0.025(2) Uani 1 1 d . .
C21 C -0.5505(11) -0.7730(8) 2.1062(6) 0.027(2) Uani 1 1 d . .
C22 C -0.5717(10) -0.8504(7) 2.0679(5) 0.0246(17) Uani 1 1 d . .
H22 H -0.693137 -0.844577 2.060762 0.030 Uiso 1 1 calc R .
C23 C -0.4978(13) -0.9654(8) 2.1276(6) 0.032(2) Uani 1 1 d . .
H23A H -0.492340 -1.009351 2.095765 0.048 Uiso 1 1 calc GR .
H23B H -0.568071 -0.988145 2.175053 0.048 Uiso 1 1 calc GR .
H23C H -0.386687 -0.970910 2.149489 0.048 Uiso 1 1 calc GR .
C24 C -0.3432(11) -0.8257(7) 1.9748(5) 0.0216(19) Uani 1 1 d . .
C25 C -0.6283(10) -0.7756(6) 1.9136(5) 0.0247(17) Uani 1 1 d . .
C26 C -0.5671(11) -0.7340(7) 1.8268(5) 0.0226(18) Uani 1 1 d . .
C27 C -0.6742(11) -0.6823(7) 1.7571(6) 0.0293(19) Uani 1 1 d . .
H27 H -0.789180 -0.668515 1.764104 0.035 Uiso 1 1 calc R .
C28 C -0.6185(11) -0.6494(8) 1.6756(6) 0.028(2) Uani 1 1 d . .
H28 H -0.695758 -0.613477 1.627914 0.034 Uiso 1 1 calc R .
C29 C -0.4495(11) -0.6687(8) 1.6632(6) 0.024(2) Uani 1 1 d . .
C30 C -0.3373(11) -0.7210(7) 1.7365(6) 0.0195(19) Uani 1 1 d . .
C31 C -0.3950(10) -0.7522(7) 1.8174(5) 0.0182(17) Uani 1 1 d . .
C32 C -0.2796(11) -0.7990(6) 1.8902(5) 0.0217(17) Uani 1 1 d . .
C33 C -0.1136(11) -0.8130(6) 1.8785(5) 0.0223(17) Uani 1 1 d . .
H33 H -0.036509 -0.843667 1.926372 0.027 Uiso 1 1 calc R .
C34 C -0.0575(10) -0.7828(6) 1.7975(6) 0.0204(16) Uani 1 1 d . .
H34 H 0.057844 -0.793720 1.791032 0.025 Uiso 1 1 calc R .
C35 C -0.1632(11) -0.7380(7) 1.7272(5) 0.0197(18) Uani 1 1 d . .
C36 C -0.1048(10) -0.7095(6) 1.6410(5) 0.0199(17) Uani 1 1 d . .
C37 C -0.3878(12) -0.6339(8) 1.5787(6) 0.027(2) Uani 1 1 d . .
C38 C -0.1591(10) -0.6464(6) 1.4866(5) 0.0229(16) Uani 1 1 d . .
H38 H -0.045491 -0.690707 1.496724 0.027 Uiso 1 1 calc R .
C39 C -0.2558(15) -0.6828(10) 1.4323(7) 0.039(3) Uani 1 1 d . .
H39A H -0.337450 -0.623760 1.393641 0.058 Uiso 1 1 calc GR .
H39B H -0.312124 -0.736019 1.469354 0.058 Uiso 1 1 calc GR .
H39C H -0.179314 -0.711594 1.399263 0.058 Uiso 1 1 calc GR .
C40 C -0.1361(12) -0.5362(8) 1.4439(7) 0.028(2) Uani 1 1 d . .
C41 C -0.6655(11) -0.6564(8) 2.3651(6) 0.0211(19) Uani 1 1 d . .
H41 H -0.699911 -0.583120 2.339012 0.025 Uiso 1 1 calc R .
C42 C -0.6990(12) -0.7081(9) 2.4485(6) 0.024(2) Uani 1 1 d . .
H42 H -0.754278 -0.669784 2.478978 0.029 Uiso 1 1 calc R .
C43 C -0.6544(11) -0.8118(7) 2.4871(5) 0.0185(19) Uani 1 1 d . .
C44 C -0.5720(11) -0.8677(7) 2.4428(6) 0.0220(19) Uani 1 1 d . .
H44 H -0.540017 -0.941064 2.468326 0.026 Uiso 1 1 calc R .
C45 C -0.5377(11) -0.8120(8) 2.3592(6) 0.024(2) Uani 1 1 d . .
H45 H -0.478626 -0.848918 2.328599 0.029 Uiso 1 1 calc R .
C46 C -0.5753(11) -0.8882(8) 2.6378(7) 0.021(2) Uani 1 1 d . .
C47 C -0.8458(11) -0.8985(7) 2.5825(6) 0.0194(19) Uani 1 1 d . .
C48 C -0.8877(12) -0.9528(8) 2.6717(5) 0.0195(19) Uani 1 1 d . .
C49 C -1.0373(11) -0.9842(7) 2.6854(6) 0.0208(19) Uani 1 1 d . .
H49 H -1.108710 -0.974321 2.639113 0.025 Uiso 1 1 calc R .
C50 C -1.0805(11) -1.0308(7) 2.7695(6) 0.0201(19) Uani 1 1 d . .
H50 H -1.182547 -1.052297 2.779973 0.024 Uiso 1 1 calc R .
C51 C -0.9761(12) -1.0458(8) 2.8375(6) 0.022(2) Uani 1 1 d . .
C52 C -0.8263(11) -1.0156(7) 2.8236(5) 0.0164(18) Uani 1 1 d . .
C53 C -0.7794(10) -0.9687(7) 2.7395(6) 0.020(2) Uani 1 1 d . .
C54 C -0.6249(11) -0.9379(8) 2.7253(6) 0.0185(19) Uani 1 1 d . .
C55 C -0.5207(11) -0.9552(8) 2.7927(7) 0.024(2) Uani 1 1 d . .
H55 H -0.417820 -0.934686 2.783092 0.029 Uiso 1 1 calc R .
C56 C -0.5665(11) -1.0040(7) 2.8773(6) 0.021(2) Uani 1 1 d . .
H56 H -0.492576 -1.016819 2.923594 0.025 Uiso 1 1 calc R .
C57 C -0.7151(11) -1.0325(7) 2.8927(6) 0.0190(19) Uani 1 1 d . .
C58 C -0.7627(12) -1.0800(7) 2.9802(6) 0.023(2) Uani 1 1 d . .
C59 C -1.0269(12) -1.0953(8) 2.9258(6) 0.020(2) Uani 1 1 d . .
C60 C -1.0871(13) -1.1683(8) 3.2000(6) 0.026(2) Uani 1 1 d . .
H60 H -1.160328 -1.132516 3.227247 0.032 Uiso 1 1 calc R .
C61 C -1.0569(12) -1.1167(7) 3.1178(6) 0.024(2) Uani 1 1 d . .
H61 H -1.109457 -1.046071 3.088090 0.029 Uiso 1 1 calc R .
C62 C -0.9506(11) -1.1668(7) 3.0778(6) 0.021(2) Uani 1 1 d . .
C63 C -0.8750(11) -1.2729(7) 3.1215(6) 0.0216(19) Uani 1 1 d . .
H63 H -0.803092 -1.310691 3.095413 0.026 Uiso 1 1 calc R .
C64 C -0.9138(11) -1.3173(7) 3.2049(6) 0.023(2) Uani 1 1 d . .
H64 H -0.863480 -1.387844 3.236649 0.027 Uiso 1 1 calc R .
C65 C -0.4228(15) -0.2789(12) 1.4132(9) 0.062(3) Uani 1 1 d . U
H65 H -0.370160 -0.320578 1.467935 0.075 Uiso 1 1 calc R .
C66 C -0.655(2) -0.1598(14) 1.3308(11) 0.152(11) Uani 1 1 d D U
H66A H -0.768159 -0.131724 1.339273 0.229 Uiso 1 1 calc R .
H66B H -0.595470 -0.103315 1.306700 0.229 Uiso 1 1 calc R .
H66C H -0.655296 -0.194372 1.291756 0.229 Uiso 1 1 calc R .
C67 C -0.669(2) -0.247(2) 1.4876(16) 0.154(11) Uani 1 1 d . U
H67A H -0.691383 -0.317361 1.511129 0.232 Uiso 1 1 calc GR .
H67B H -0.773976 -0.196320 1.471788 0.232 Uiso 1 1 calc GR .
H67C H -0.605713 -0.237680 1.530141 0.232 Uiso 1 1 calc GR .
C68 C -0.1782(9) -0.7872(7) 2.2050(5) 0.0251(17) Uani 1 1 d . .
H68 H -0.237761 -0.797919 2.163824 0.030 Uiso 1 1 calc R .
C69 C 0.0779(11) -0.8301(8) 2.2928(6) 0.034(2) Uani 1 1 d . .
H69A H 0.163572 -0.794722 2.262352 0.050 Uiso 1 1 calc GR .
H69B H 0.129605 -0.897645 2.336420 0.050 Uiso 1 1 calc GR .
H69C H 0.010666 -0.787997 2.319534 0.050 Uiso 1 1 calc GR .
C70 C 0.0378(12) -0.9247(8) 2.2012(6) 0.040(2) Uani 1 1 d . .
H70A H 0.053518 -0.992890 2.248256 0.060 Uiso 1 1 calc GR .
H70B H 0.144066 -0.913740 2.177456 0.060 Uiso 1 1 calc GR .
H70C H -0.039053 -0.921147 2.157179 0.060 Uiso 1 1 calc GR .
O25 O -0.072(2) -0.5096(11) 1.7769(9) 0.127(5) Uani 1 1 d D U
N10 N -0.1179(18) -0.5676(9) 1.9139(8) 0.079(3) Uani 1 1 d D U
C71 C -0.0159(18) -0.5473(7) 1.8466(7) 0.053(3) Uani 1 1 d D U
H71 H 0.100406 -0.564247 1.857539 0.064 Uiso 1 1 calc R .
C72 C -0.052(2) -0.6209(10) 2.0015(9) 0.073(4) Uani 1 1 d . U
H72A H -0.043844 -0.695510 2.019639 0.110 Uiso 1 1 calc GR .
H72B H -0.125685 -0.595604 2.037536 0.110 Uiso 1 1 calc GR .
H72C H 0.057510 -0.607458 2.006425 0.110 Uiso 1 1 calc GR .
C73 C -0.292(3) -0.5524(18) 1.8999(16) 0.112(6) Uani 1 1 d . U
H73A H -0.348539 -0.498905 1.918784 0.168 Uiso 1 1 calc GR .
H73B H -0.327130 -0.617440 1.931920 0.168 Uiso 1 1 calc GR .
H73C H -0.320258 -0.530422 1.839274 0.168 Uiso 1 1 calc GR .
O26 O -0.8825(13) -0.4408(7) 1.6483(8) 0.089(3) Uani 1 1 d D .
H26A H -0.919(10) -0.414(8) 1.5987(17) 0.133 Uiso 1 1 d DR .
H26B H -0.946(7) -0.476(5) 1.676(4) 0.133 Uiso 1 1 d DR .
O27 O -0.2927(18) -0.4694(12) 1.6421(8) 0.119(5) Uani 1 1 d D .
H27A H -0.228(7) -0.461(5) 1.673(3) 0.179 Uiso 1 1 d DR .
H27B H -0.250(9) -0.469(9) 1.598(3) 0.179 Uiso 1 1 d DR .
O28 O -0.5466(11) -0.4096(11) 2.3212(9) 0.090(5) Uani 1 1 d D .
H28A H -0.550(12) -0.447(3) 2.296(3) 0.134 Uiso 1 1 d DR .
H28B H -0.449(4) -0.414(10) 2.333(9) 0.134 Uiso 1 1 d DR .
O29 O -0.0571(8) -0.5781(6) 2.2444(4) 0.0308(15) Uani 1 1 d D .
H29A H -0.110(6) -0.622(3) 2.250(5) 0.046 Uiso 1 1 d DR .
H29B H -0.075(12) -0.553(4) 2.280(2) 0.046 Uiso 1 1 d DR .

loop_
_atom_site_aniso_label
_atom_site_aniso_U_11
_atom_site_aniso_U_22
_atom_site_aniso_U_33
_atom_site_aniso_U_23
_atom_site_aniso_U_13
_atom_site_aniso_U_12
Cd1 0.0442(4) 0.0218(3) 0.0143(3) -0.0069(3) 0.0128(3) -0.0121(3)
Cd2 0.0190(3) 0.0241(3) 0.0112(3) -0.0037(2) 0.0042(2) -0.0062(2)
O1 0.062(5) 0.046(4) 0.030(5) -0.025(4) 0.022(4) -0.020(4)
O2 0.067(5) 0.035(4) 0.038(4) -0.023(4) 0.008(4) -0.011(4)
O3 0.035(3) 0.033(3) 0.017(3) -0.003(2) -0.002(2) -0.009(3)
O4 0.034(4) 0.042(4) 0.030(4) -0.013(3) 0.013(3) -0.003(3)
O5 0.032(3) 0.035(3) 0.026(3) -0.007(3) -0.003(3) -0.005(3)
O6 0.027(3) 0.030(3) 0.023(3) -0.011(2) 0.008(2) -0.011(2)
O7 0.035(3) 0.026(3) 0.025(3) -0.009(3) 0.012(3) -0.012(3)
O8 0.041(4) 0.027(4) 0.026(4) -0.005(3) 0.008(3) -0.010(3)
O9 0.036(4) 0.062(5) 0.017(4) -0.018(3) 0.006(3) -0.007(4)
O10 0.035(4) 0.036(4) 0.030(4) -0.016(3) 0.010(3) -0.015(3)
O11 0.033(3) 0.033(3) 0.013(3) -0.006(2) -0.001(2) -0.011(2)
O12 0.021(3) 0.051(4) 0.028(3) -0.014(3) 0.006(2) -0.014(3)
O13 0.023(3) 0.032(3) 0.019(3) -0.007(2) 0.002(2) -0.010(2)
O14 0.032(4) 0.048(4) 0.020(3) 0.002(3) -0.002(3) -0.010(3)
O15 0.049(4) 0.022(3) 0.026(3) -0.007(3) 0.012(3) -0.009(3)
O16 0.041(4) 0.037(4) 0.018(4) -0.010(3) 0.012(3) -0.017(4)
O17 0.017(2) 0.032(3) 0.020(2) -0.006(2) 0.0037(19) -0.011(2)
O18 0.027(3) 0.036(4) 0.017(3) -0.006(3) 0.001(3) -0.013(3)
O19 0.037(4) 0.032(4) 0.010(3) -0.006(3) 0.002(3) -0.015(3)
O20 0.028(3) 0.043(4) 0.023(3) -0.011(3) 0.009(3) -0.012(3)
O21 0.058(6) 0.050(6) 0.049(6) -0.007(5) -0.019(5) -0.003(5)
O22 0.052(5) 0.048(5) 0.038(5) -0.019(4) 0.023(3) -0.016(4)
O23 0.026(3) 0.034(4) 0.022(3) -0.012(3) 0.006(3) -0.004(3)
O24 0.022(4) 0.052(5) 0.023(4) 0.005(4) 0.002(3) -0.001(4)
N1 0.034(4) 0.022(3) 0.012(4) -0.006(3) 0.006(3) -0.011(3)
N2 0.026(4) 0.025(4) 0.014(4) 0.000(3) 0.000(3) -0.011(3)
N3 0.026(4) 0.032(4) 0.013(4) -0.011(3) 0.004(3) -0.011(3)
N4 0.028(4) 0.022(4) 0.009(3) -0.001(3) -0.002(3) -0.011(3)
N5 0.023(4) 0.019(4) 0.018(4) 0.000(3) -0.001(3) -0.010(3)
N6 0.025(4) 0.024(4) 0.008(4) -0.002(3) 0.007(3) -0.009(3)
N7 0.019(4) 0.029(4) 0.017(4) -0.012(3) 0.004(3) -0.007(3)
N8 0.028(4) 0.027(4) 0.011(4) -0.011(3) 0.006(3) -0.003(3)
N9 0.048(5) 0.072(7) 0.145(11) -0.073(7) 0.051(6) -0.025(5)
N11 0.022(3) 0.028(4) 0.021(3) -0.005(3) 0.003(3) -0.006(3)
C1 0.049(6) 0.031(5) 0.031(5) -0.016(4) 0.009(5) -0.011(5)
C2 0.044(5) 0.027(4) 0.016(4) -0.007(3) 0.007(3) -0.014(4)
C3 0.049(6) 0.032(5) 0.018(5) -0.006(4) 0.009(4) -0.015(4)
C4 0.028(5) 0.032(5) 0.022(5) -0.016(4) 0.009(4) -0.011(4)
C5 0.037(5) 0.018(4) 0.021(4) -0.007(3) 0.007(4) -0.010(3)
C6 0.036(5) 0.019(4) 0.016(4) -0.008(3) 0.006(4) -0.009(4)
C7 0.020(4) 0.028(4) 0.018(4) -0.008(4) 0.003(3) -0.005(3)
C8 0.027(4) 0.026(4) 0.013(4) -0.007(3) 0.001(3) -0.005(3)
C9 0.022(4) 0.020(4) 0.011(4) 0.000(3) -0.005(3) -0.006(3)
C10 0.025(4) 0.022(5) 0.021(5) -0.009(4) 0.008(4) -0.013(4)
C11 0.023(4) 0.019(4) 0.025(5) -0.013(3) 0.002(3) -0.010(3)
C12 0.025(4) 0.021(4) 0.027(5) -0.010(4) 0.003(4) -0.008(3)
C13 0.025(5) 0.028(5) 0.022(5) -0.004(4) 0.001(4) -0.007(4)
C14 0.030(5) 0.031(5) 0.026(5) -0.008(4) -0.007(4) -0.003(4)
C15 0.034(5) 0.022(4) 0.012(4) -0.006(3) 0.006(3) -0.013(4)
C16 0.023(4) 0.024(4) 0.025(5) -0.008(4) 0.001(4) -0.004(4)
C17 0.023(4) 0.021(4) 0.013(4) -0.004(3) -0.001(3) -0.004(3)
C18 0.038(5) 0.028(4) 0.016(4) -0.007(3) 0.002(3) -0.014(4)
C19 0.052(6) 0.032(5) 0.021(5) -0.007(4) 0.009(4) -0.019(5)
C20 0.026(4) 0.027(5) 0.017(4) -0.004(4) 0.007(3) -0.005(4)
C21 0.021(4) 0.038(5) 0.027(5) -0.018(4) 0.002(4) -0.005(4)
C22 0.022(4) 0.040(5) 0.017(4) -0.013(3) 0.008(3) -0.014(3)
C23 0.046(6) 0.028(5) 0.023(5) -0.007(4) 0.011(4) -0.020(4)
C24 0.027(5) 0.030(4) 0.012(4) -0.009(3) 0.006(3) -0.014(4)
C25 0.026(4) 0.033(4) 0.021(4) -0.013(3) 0.005(3) -0.014(3)
C26 0.026(5) 0.033(5) 0.012(4) -0.009(4) 0.006(3) -0.014(4)
C27 0.025(4) 0.036(5) 0.024(5) -0.007(4) -0.001(4) -0.008(4)
C28 0.021(4) 0.037(5) 0.026(5) -0.012(4) -0.004(4) -0.005(4)
C29 0.023(4) 0.029(5) 0.021(5) -0.011(4) 0.002(4) -0.006(4)
C30 0.020(4) 0.019(4) 0.020(5) -0.008(4) 0.002(3) -0.006(3)
C31 0.020(4) 0.017(4) 0.015(4) -0.002(3) -0.007(3) -0.009(3)
C32 0.029(4) 0.025(4) 0.015(4) -0.007(3) 0.004(3) -0.013(4)
C33 0.022(4) 0.023(4) 0.020(4) -0.009(3) 0.000(3) -0.001(3)
C34 0.023(4) 0.022(4) 0.016(4) -0.005(4) 0.006(3) -0.009(3)
C35 0.029(4) 0.017(4) 0.012(4) -0.004(3) -0.002(3) -0.004(3)
C36 0.027(4) 0.019(4) 0.016(4) -0.006(3) 0.004(3) -0.012(3)
C37 0.032(5) 0.033(5) 0.016(4) -0.004(4) 0.000(4) -0.020(4)
C38 0.024(4) 0.027(4) 0.019(4) -0.008(3) 0.003(3) -0.011(3)
C39 0.051(6) 0.058(7) 0.021(5) -0.017(5) 0.009(4) -0.037(6)
C40 0.028(5) 0.019(4) 0.033(5) -0.007(4) 0.002(4) -0.002(4)
C41 0.023(4) 0.027(5) 0.020(5) -0.013(4) 0.007(3) -0.010(4)
C42 0.023(4) 0.039(6) 0.013(4) -0.011(4) 0.006(3) -0.012(4)
C43 0.022(4) 0.026(5) 0.005(4) -0.001(4) 0.003(3) -0.010(4)
C44 0.030(4) 0.021(4) 0.016(4) -0.008(3) 0.009(3) -0.008(4)
C45 0.025(4) 0.032(5) 0.014(4) -0.011(4) 0.004(3) -0.002(4)
C46 0.021(4) 0.023(5) 0.018(5) -0.004(4) 0.007(4) -0.010(4)
C47 0.019(4) 0.025(5) 0.016(5) -0.006(4) 0.010(3) -0.014(4)
C48 0.027(4) 0.025(5) 0.007(4) -0.002(3) 0.007(3) -0.014(4)
C49 0.021(4) 0.023(5) 0.020(5) -0.007(4) 0.008(3) -0.013(4)
C50 0.027(5) 0.021(5) 0.009(4) 0.001(3) 0.003(3) -0.011(4)
C51 0.024(4) 0.023(5) 0.016(5) -0.001(4) 0.003(4) -0.011(4)
C52 0.026(4) 0.016(4) 0.007(4) -0.005(3) 0.000(3) -0.002(3)
C53 0.011(4) 0.020(5) 0.028(5) -0.008(4) 0.007(3) -0.008(3)
C54 0.019(4) 0.023(5) 0.016(5) -0.010(4) 0.007(3) -0.004(4)
C55 0.017(4) 0.034(5) 0.025(5) -0.016(4) 0.002(4) -0.007(4)
C56 0.021(4) 0.027(5) 0.014(4) -0.006(4) -0.007(3) -0.006(4)
C57 0.019(4) 0.018(4) 0.021(5) -0.010(4) -0.001(3) -0.001(3)
C58 0.033(5) 0.020(5) 0.018(5) -0.009(4) 0.002(4) -0.006(4)
C59 0.020(5) 0.022(5) 0.014(5) -0.004(4) 0.003(4) -0.005(4)
C60 0.037(5) 0.022(5) 0.020(5) -0.007(4) 0.005(4) -0.007(4)
C61 0.032(5) 0.018(4) 0.022(4) -0.007(4) 0.006(4) -0.007(4)
C62 0.022(4) 0.022(5) 0.020(5) -0.006(4) 0.006(4) -0.010(4)
C63 0.022(4) 0.015(4) 0.026(5) -0.008(4) 0.001(4) 0.000(3)
C64 0.029(5) 0.017(4) 0.016(5) -0.001(4) -0.003(4) -0.002(4)
C65 0.048(6) 0.100(10) 0.064(7) -0.054(7) 0.023(5) -0.030(6)
C66 0.067(11) 0.057(10) 0.24(2) 0.029(14) 0.031(12) -0.006(9)
C67 0.087(11) 0.31(3) 0.228(19) -0.24(2) 0.118(14) -0.129(16)
C68 0.017(4) 0.038(4) 0.018(4) -0.009(3) -0.001(3) -0.007(3)
C69 0.023(4) 0.044(5) 0.030(5) -0.012(4) -0.007(4) -0.006(4)
C70 0.035(5) 0.045(5) 0.038(5) -0.022(4) 0.001(4) 0.007(4)
O25 0.206(17) 0.093(9) 0.076(7) -0.026(7) 0.000(8) -0.035(10)
N10 0.122(9) 0.053(6) 0.062(6) -0.023(5) 0.035(6) -0.018(6)
C71 0.097(9) 0.018(4) 0.043(5) -0.011(4) 0.010(5) -0.015(5)
C72 0.115(12) 0.050(7) 0.056(7) -0.024(6) 0.022(7) -0.015(7)
C73 0.113(7) 0.112(7) 0.111(7) -0.046(4) 0.009(3) -0.023(3)
O26 0.076(7) 0.051(5) 0.121(9) -0.029(6) -0.032(6) 0.018(5)
O27 0.133(12) 0.143(12) 0.071(8) -0.019(8) 0.051(8) -0.059(10)
O28 0.041(5) 0.144(11) 0.136(11) -0.116(10) -0.004(6) -0.007(6)
O29 0.034(4) 0.048(4) 0.018(3) -0.016(3) 0.014(3) -0.020(3)

loop_
_atom_type_symbol
_atom_type_description
_atom_type_scat_dispersion_real
_atom_type_scat_dispersion_imag
_atom_type_scat_source
C C 0.0030 0.0020 'International Tables Vol C Tables 4.2.6.8 and 6.1.1.4'
H H 0.0000 0.0000 'International Tables Vol C Tables 4.2.6.8 and 6.1.1.4'
Cd Cd -0.8050 1.2290 'International Tables Vol C Tables 4.2.6.8 and 6.1.1.4'
N N 0.0070 0.0030 'International Tables Vol C Tables 4.2.6.8 and 6.1.1.4'
O O 0.0120 0.0060 'International Tables Vol C Tables 4.2.6.8 and 6.1.1.4'

loop_
_geom_angle_atom_site_label_1
_geom_angle_atom_site_label_2
_geom_angle_atom_site_label_3
_geom_angle
_geom_angle_site_symmetry_1
_geom_angle_site_symmetry_3
O2 Cd1 O1 52.9(3) . .
O2 Cd1 O16 135.0(3) . .
O15 Cd1 O1 133.1(3) . .
O15 Cd1 O2 80.8(3) . .
O15 Cd1 O16 54.4(2) . .
O15 Cd1 O21 90.6(3) . .
O16 Cd1 O1 166.4(3) . .
O21 Cd1 O1 102.5(3) . .
O21 Cd1 O2 98.5(4) . .
O21 Cd1 O16 87.8(3) . .
O22 Cd1 O1 81.8(3) . .
O22 Cd1 O2 84.1(3) . .
O22 Cd1 O15 86.5(3) . .
O22 Cd1 O16 88.0(3) . .
O22 Cd1 O21 175.7(4) . .
O22 Cd1 N8 89.1(3) . 1_663
N8 Cd1 O1 81.2(3) 1_663 .
N8 Cd1 O2 134.1(3) 1_663 .
N8 Cd1 O15 144.0(3) 1_663 .
N8 Cd1 O16 89.8(3) 1_663 .
N8 Cd1 O21 91.4(4) 1_663 .
O7 Cd2 O8 54.4(3) . .
O7 Cd2 O9 133.6(3) . .
O7 Cd2 O10 82.0(3) . .
O7 Cd2 O23 83.0(3) . .
O7 Cd2 O24 101.6(3) . .
O7 Cd2 N5 141.9(3) . .
O9 Cd2 O8 170.1(3) . .
O10 Cd2 O8 135.2(3) . .
O10 Cd2 O9 54.3(3) . .
O10 Cd2 O23 96.6(3) . .
O23 Cd2 O8 88.5(3) . .
O23 Cd2 O9 87.1(3) . .
O24 Cd2 O8 88.9(3) . .
O24 Cd2 O9 94.3(3) . .
O24 Cd2 O10 90.6(3) . .
O24 Cd2 O23 171.9(3) . .
O24 Cd2 N5 88.1(3) . .
N5 Cd2 O8 89.6(3) . .
N5 Cd2 O9 81.2(3) . .
N5 Cd2 O10 135.3(3) . .
N5 Cd2 O23 84.3(3) . .
C1 O1 Cd1 86.4(7) . .
C1 O2 Cd1 95.2(6) . .
C20 O7 Cd2 96.1(6) . .
C20 O8 Cd2 84.6(6) . .
C21 O9 Cd2 89.7(7) . .
C21 O10 Cd2 91.9(6) . .
C40 O15 Cd1 95.7(6) . .
C40 O16 Cd1 87.7(6) . .
Cd1 O21 H21A 126.2 . .
Cd1 O21 H21B 125.2 . .
H21A O21 H21B 108.5 . .
C65 O22 Cd1 115.7(9) . .
C68 O23 Cd2 116.4(6) . .
Cd2 O24 H24A 101(4) . .
Cd2 O24 H24B 100(4) . .
H24A O24 H24B 109(7) . .
C4 N1 C2 118.3(7) . .
C5 N1 C2 117.5(7) . .
C5 N1 C4 124.1(7) . .
C16 N2 C17 124.1(8) . .
C16 N2 C18 118.5(7) . .
C17 N2 C18 117.4(8) . .
C24 N3 C22 117.7(7) . .
C24 N3 C25 125.0(7) . .
C25 N3 C22 116.9(7) . .
C36 N4 C38 116.9(7) . .
C37 N4 C36 124.2(7) . .
C37 N4 C38 118.3(7) . .
C41 N5 Cd2 126.4(7) . .
C41 N5 C45 117.8(9) . .
C45 N5 Cd2 115.7(6) . .
C46 N6 C43 117.7(8) . .
C46 N6 C47 126.5(8) . .
C47 N6 C43 115.7(8) . .
C58 N7 C59 126.1(9) . .
C58 N7 C62 115.9(8) . .
C59 N7 C62 117.9(8) . .
C60 N8 Cd1 118.2(6) . 1_447
C64 N8 Cd1 123.4(6) . 1_447
C64 N8 C60 118.3(8) . .
C65 N9 C66 119.0(13) . .
C65 N9 C67 124.0(17) . .
C66 N9 C67 116.9(16) . .
C68 N11 C69 121.9(7) . .
C68 N11 C70 120.3(7) . .
C70 N11 C69 117.8(7) . .
O1 C1 O2 123.6(10) . .
O1 C1 C2 118.8(9) . .
O2 C1 C2 117.0(9) . .
N1 C2 C1 112.1(7) . .
N1 C2 H2 106.0 . .
N1 C2 C3 112.1(7) . .
C1 C2 H2 106.0 . .
C3 C2 C1 114.0(8) . .
C3 C2 H2 106.0 . .
C2 C3 H3A 109.5 . .
C2 C3 H3B 109.5 . .
C2 C3 H3C 109.5 . .
H3A C3 H3B 109.5 . .
H3A C3 H3C 109.5 . .
H3B C3 H3C 109.5 . .
O4 C4 N1 119.6(8) . .
O4 C4 C12 122.9(8) . .
N1 C4 C12 117.4(8) . .
O3 C5 N1 121.3(8) . .
O3 C5 C6 121.9(8) . .
N1 C5 C6 116.8(8) . .
C7 C6 C5 119.2(8) . .
C11 C6 C5 119.9(9) . .
C11 C6 C7 120.9(8) . .
C6 C7 H7 119.7 . .
C6 C7 C8 120.6(8) . .
C8 C7 H7 119.7 . .
C7 C8 H8 120.3 . .
C7 C8 C9 119.5(8) . .
C9 C8 H8 120.3 . .
C8 C9 C17 118.6(8) . .
C10 C9 C8 120.0(8) . .
C10 C9 C17 121.5(8) . .
C9 C10 C11 119.8(8) . .
C9 C10 C15 121.8(9) . .
C15 C10 C11 118.4(9) . .
C6 C11 C10 119.1(8) . .
C6 C11 C12 122.3(9) . .
C12 C11 C10 118.6(8) . .
C11 C12 C4 119.3(8) . .
C13 C12 C4 120.2(9) . .
C13 C12 C11 120.4(9) . .
C12 C13 H13 119.6 . .
C12 C13 C14 120.8(9) . .
C14 C13 H13 119.6 . .
C13 C14 H14 120.0 . .
C15 C14 C13 120.0(9) . .
C15 C14 H14 120.0 . .
C10 C15 C16 117.6(9) . .
C14 C15 C10 121.6(9) . .
C14 C15 C16 120.7(8) . .
O5 C16 N2 121.0(9) . .
O5 C16 C15 119.9(8) . .
N2 C16 C15 119.0(8) . .
O6 C17 N2 121.3(8) . .
O6 C17 C9 122.8(8) . .
N2 C17 C9 115.8(7) . .
N2 C18 H18 105.7 . .
N2 C18 C19 113.4(8) . .
N2 C18 C20 109.7(7) . .
C19 C18 H18 105.7 . .
C19 C18 C20 115.7(8) . .
C20 C18 H18 105.7 . .
C18 C19 H19A 109.5 . .
C18 C19 H19B 109.5 . .
C18 C19 H19C 109.5 . .
H19A C19 H19B 109.5 . .
H19A C19 H19C 109.5 . .
H19B C19 H19C 109.5 . .
O7 C20 C18 116.7(8) . .
O8 C20 O7 124.7(10) . .
O8 C20 C18 118.3(9) . .
O9 C21 C22 115.7(10) . .
O10 C21 O9 124.1(10) . .
O10 C21 C22 120.2(8) . .
N3 C22 C21 110.4(7) . .
N3 C22 H22 106.5 . .
N3 C22 C23 113.4(7) . .
C21 C22 H22 106.5 . .
C21 C22 C23 113.1(7) . .
C23 C22 H22 106.5 . .
C22 C23 H23A 109.5 . .
C22 C23 H23B 109.5 . .
C22 C23 H23C 109.5 . .
H23A C23 H23B 109.5 . .
H23A C23 H23C 109.5 . .
H23B C23 H23C 109.5 . .
O11 C24 N3 121.4(8) . .
O11 C24 C32 120.2(8) . .
N3 C24 C32 118.3(7) . .
O12 C25 N3 121.2(8) . .
O12 C25 C26 121.8(8) . .
N3 C25 C26 116.9(7) . .
C27 C26 C25 121.0(8) . .
C27 C26 C31 120.0(8) . .
C31 C26 C25 119.0(8) . .
C26 C27 H27 119.3 . .
C26 C27 C28 121.3(9) . .
C28 C27 H27 119.3 . .
C27 C28 H28 119.7 . .
C27 C28 C29 120.6(9) . .
C29 C28 H28 119.7 . .
C28 C29 C30 118.0(9) . .
C28 C29 C37 121.7(9) . .
C30 C29 C37 120.3(8) . .
C29 C30 C35 120.0(9) . .
C31 C30 C29 120.6(8) . .
C31 C30 C35 119.4(8) . .
C26 C31 C32 120.9(8) . .
C30 C31 C26 119.5(7) . .
C30 C31 C32 119.6(8) . .
C31 C32 C24 118.7(8) . .
C33 C32 C24 122.0(8) . .
C33 C32 C31 119.2(8) . .
C32 C33 H33 119.7 . .
C32 C33 C34 120.6(8) . .
C34 C33 H33 119.7 . .
C33 C34 H34 119.1 . .
C35 C34 C33 121.8(8) . .
C35 C34 H34 119.1 . .
C30 C35 C36 118.5(8) . .
C34 C35 C30 119.4(8) . .
C34 C35 C36 122.1(8) . .
O13 C36 N4 121.1(7) . .
O13 C36 C35 120.8(8) . .
N4 C36 C35 118.1(7) . .
O14 C37 N4 121.3(9) . .
O14 C37 C29 121.7(9) . .
N4 C37 C29 117.0(8) . .
N4 C38 H38 105.3 . .
N4 C38 C39 113.0(7) . .
N4 C38 C40 111.7(7) . .
C39 C38 H38 105.3 . .
C40 C38 H38 105.3 . .
C40 C38 C39 115.3(8) . .
C38 C39 H39A 109.5 . .
C38 C39 H39B 109.5 . .
C38 C39 H39C 109.5 . .
H39A C39 H39B 109.5 . .
H39A C39 H39C 109.5 . .
H39B C39 H39C 109.5 . .
O15 C40 C38 117.6(9) . .
O16 C40 O15 122.1(10) . .
O16 C40 C38 120.1(9) . .
N5 C41 H41 119.3 . .
N5 C41 C42 121.4(10) . .
C42 C41 H41 119.3 . .
C41 C42 H42 119.5 . .
C43 C42 C41 120.9(10) . .
C43 C42 H42 119.5 . .
C42 C43 N6 121.3(9) . .
C42 C43 C44 119.5(9) . .
C44 C43 N6 119.2(9) . .
C43 C44 H44 121.2 . .
C43 C44 C45 117.6(9) . .
C45 C44 H44 121.2 . .
N5 C45 C44 122.8(9) . .
N5 C45 H45 118.6 . .
C44 C45 H45 118.6 . .
O17 C46 N6 120.9(9) . .
O17 C46 C54 123.2(9) . .
N6 C46 C54 115.9(8) . .
O18 C47 N6 120.7(8) . .
O18 C47 C48 123.7(8) . .
N6 C47 C48 115.5(8) . .
C49 C48 C47 118.5(8) . .
C49 C48 C53 121.4(9) . .
C53 C48 C47 120.1(8) . .
C48 C49 H49 120.8 . .
C48 C49 C50 118.5(9) . .
C50 C49 H49 120.8 . .
C49 C50 H50 119.5 . .
C51 C50 C49 121.0(9) . .
C51 C50 H50 119.5 . .
C50 C51 C59 119.3(9) . .
C52 C51 C50 120.4(9) . .
C52 C51 C59 120.4(8) . .
C51 C52 C53 119.8(7) . .
C51 C52 C57 121.3(9) . .
C53 C52 C57 118.8(8) . .
C48 C53 C52 118.9(7) . .
C48 C53 C54 121.4(9) . .
C52 C53 C54 119.7(7) . .
C53 C54 C46 120.2(8) . .
C55 C54 C46 119.7(9) . .
C55 C54 C53 120.2(9) . .
C54 C55 H55 119.9 . .
C54 C55 C56 120.1(9) . .
C56 C55 H55 119.9 . .
C55 C56 H56 119.5 . .
C57 C56 C55 121.0(8) . .
C57 C56 H56 119.5 . .
C52 C57 C58 119.5(9) . .
C56 C57 C52 120.1(9) . .
C56 C57 C58 120.4(8) . .
O19 C58 N7 120.5(9) . .
O19 C58 C57 122.7(9) . .
N7 C58 C57 116.7(8) . .
O20 C59 N7 121.6(9) . .
O20 C59 C51 122.7(9) . .
N7 C59 C51 115.7(9) . .
N8 C60 H60 119.1 . .
N8 C60 C61 121.8(9) . .
C61 C60 H60 119.1 . .
C60 C61 H61 120.1 . .
C60 C61 C62 119.9(9) . .
C62 C61 H61 120.1 . .
C61 C62 N7 120.8(9) . .
C61 C62 C63 120.1(9) . .
C63 C62 N7 119.1(9) . .
C62 C63 H63 122.5 . .
C64 C63 C62 115.1(9) . .
C64 C63 H63 122.5 . .
N8 C64 C63 124.9(9) . .
N8 C64 H64 117.5 . .
C63 C64 H64 117.5 . .
O22 C65 N9 127.7(15) . .
O22 C65 H65 116.2 . .
N9 C65 H65 116.2 . .
N9 C66 H66A 109.5 . .
N9 C66 H66B 109.5 . .
N9 C66 H66C 109.5 . .
H66A C66 H66B 109.5 . .
H66A C66 H66C 109.5 . .
H66B C66 H66C 109.5 . .
N9 C67 H67A 109.5 . .
N9 C67 H67B 109.5 . .
N9 C67 H67C 109.5 . .
H67A C67 H67B 109.5 . .
H67A C67 H67C 109.5 . .
H67B C67 H67C 109.5 . .
O23 C68 N11 124.2(8) . .
O23 C68 H68 117.9 . .
N11 C68 H68 117.9 . .
N11 C69 H69A 109.5 . .
N11 C69 H69B 109.5 . .
N11 C69 H69C 109.5 . .
H69A C69 H69B 109.5 . .
H69A C69 H69C 109.5 . .
H69B C69 H69C 109.5 . .
N11 C70 H70A 109.5 . .
N11 C70 H70B 109.5 . .
N11 C70 H70C 109.5 . .
H70A C70 H70B 109.5 . .
H70A C70 H70C 109.5 . .
H70B C70 H70C 109.5 . .
C71 N10 C72 121.9(14) . .
C71 N10 C73 121.1(16) . .
C73 N10 C72 116.2(14) . .
O25 C71 N10 120.4(16) . .
O25 C71 H71 119.8 . .
N10 C71 H71 119.8 . .
N10 C72 H72A 109.5 . .
N10 C72 H72B 109.5 . .
N10 C72 H72C 109.5 . .
H72A C72 H72B 109.5 . .
H72A C72 H72C 109.5 . .
H72B C72 H72C 109.5 . .
N10 C73 H73A 109.5 . .
N10 C73 H73B 109.5 . .
N10 C73 H73C 109.5 . .
H73A C73 H73B 109.5 . .
H73A C73 H73C 109.5 . .
H73B C73 H73C 109.5 . .
H26A O26 H26B 108(6) . .
H27A O27 H27B 111(6) . .
H28A O28 H28B 108(6) . .
H29A O29 H29B 114(6) . .

loop_
_geom_bond_atom_site_label_1
_geom_bond_atom_site_label_2
_geom_bond_distance
_geom_bond_site_symmetry_2
Cd1 O1 2.554(9) .
Cd1 O2 2.333(8) .
Cd1 O15 2.313(7) .
Cd1 O16 2.508(8) .
Cd1 O21 2.317(10) .
Cd1 O22 2.297(10) .
Cd1 N8 2.309(8) 1_663
Cd2 O7 2.268(7) .
Cd2 O8 2.519(8) .
Cd2 O9 2.436(10) .
Cd2 O10 2.412(7) .
Cd2 O23 2.412(8) .
Cd2 O24 2.277(8) .
Cd2 N5 2.330(8) .
O1 C1 1.207(14) .
O2 C1 1.273(13) .
O3 C5 1.211(11) .
O4 C4 1.222(11) .
O5 C16 1.224(11) .
O6 C17 1.200(10) .
O7 C20 1.244(12) .
O8 C20 1.239(13) .
O9 C21 1.273(13) .
O10 C21 1.232(13) .
O11 C24 1.242(11) .
O12 C25 1.217(10) .
O13 C36 1.239(10) .
O14 C37 1.233(11) .
O15 C40 1.281(13) .
O16 C40 1.244(13) .
O17 C46 1.200(12) .
O18 C47 1.204(12) .
O19 C58 1.210(12) .
O20 C59 1.242(13) .
O21 H21A 0.9208 .
O21 H21B 0.9185 .
O22 C65 1.227(15) .
O23 C68 1.256(12) .
O24 H24A 0.823(15) .
O24 H24B 0.825(15) .
N1 C2 1.461(11) .
N1 C4 1.416(12) .
N1 C5 1.395(11) .
N2 C16 1.392(12) .
N2 C17 1.399(11) .
N2 C18 1.454(11) .
N3 C22 1.483(10) .
N3 C24 1.376(11) .
N3 C25 1.394(11) .
N4 C36 1.392(10) .
N4 C37 1.380(12) .
N4 C38 1.497(10) .
N5 C41 1.350(13) .
N5 C45 1.351(13) .
N6 C43 1.442(12) .
N6 C46 1.394(13) .
N6 C47 1.417(12) .
N7 C58 1.393(13) .
N7 C59 1.395(12) .
N7 C62 1.459(13) .
N8 C60 1.347(13) .
N8 C64 1.330(13) .
N9 C65 1.280(16) .
N9 C66 1.4395(17) .
N9 C67 1.493(19) .
N11 C68 1.321(11) .
N11 C69 1.488(11) .
N11 C70 1.450(11) .
C1 C2 1.547(13) .
C2 H2 1.0000 .
C2 C3 1.523(13) .
C3 H3A 0.9800 .
C3 H3B 0.9800 .
C3 H3C 0.9800 .
C4 C12 1.465(13) .
C5 C6 1.483(12) .
C6 C7 1.390(13) .
C6 C11 1.388(13) .
C7 H7 0.9500 .
C7 C8 1.395(12) .
C8 H8 0.9500 .
C8 C9 1.423(11) .
C9 C10 1.387(13) .
C9 C17 1.492(12) .
C10 C11 1.440(14) .
C10 C15 1.406(13) .
C11 C12 1.403(12) .
C12 C13 1.379(13) .
C13 H13 0.9500 .
C13 C14 1.397(14) .
C14 H14 0.9500 .
C14 C15 1.359(14) .
C15 C16 1.498(13) .
C18 H18 1.0000 .
C18 C19 1.493(14) .
C18 C20 1.558(13) .
C19 H19A 0.9800 .
C19 H19B 0.9800 .
C19 H19C 0.9800 .
C21 C22 1.538(12) .
C22 H22 1.0000 .
C22 C23 1.562(13) .
C23 H23A 0.9800 .
C23 H23B 0.9800 .
C23 H23C 0.9800 .
C24 C32 1.468(12) .
C25 C26 1.495(12) .
C26 C27 1.361(13) .
C26 C31 1.417(12) .
C27 H27 0.9500 .
C27 C28 1.393(13) .
C28 H28 0.9500 .
C28 C29 1.402(13) .
C29 C30 1.427(13) .
C29 C37 1.459(14) .
C30 C31 1.391(13) .
C30 C35 1.432(13) .
C31 C32 1.436(11) .
C32 C33 1.374(12) .
C33 H33 0.9500 .
C33 C34 1.387(13) .
C34 H34 0.9500 .
C34 C35 1.359(12) .
C35 C36 1.473(12) .
C38 H38 1.0000 .
C38 C39 1.542(12) .
C38 C40 1.512(13) .
C39 H39A 0.9800 .
C39 H39B 0.9800 .
C39 H39C 0.9800 .
C41 H41 0.9500 .
C41 C42 1.384(14) .
C42 H42 0.9500 .
C42 C43 1.343(14) .
C43 C44 1.390(13) .
C44 H44 0.9500 .
C44 C45 1.399(14) .
C45 H45 0.9500 .
C46 C54 1.480(14) .
C47 C48 1.493(12) .
C48 C49 1.390(13) .
C48 C53 1.403(13) .
C49 H49 0.9500 .
C49 C50 1.408(13) .
C50 H50 0.9500 .
C50 C51 1.389(13) .
C51 C52 1.385(13) .
C51 C59 1.495(14) .
C52 C53 1.419(9) .
C52 C57 1.432(12) .
C53 C54 1.426(13) .
C54 C55 1.371(13) .
C55 H55 0.9500 .
C55 C56 1.425(15) .
C56 H56 0.9500 .
C56 C57 1.367(14) .
C57 C58 1.470(14) .
C60 H60 0.9500 .
C60 C61 1.359(14) .
C61 H61 0.9500 .
C61 C62 1.370(14) .
C62 C63 1.418(13) .
C63 H63 0.9500 .
C63 C64 1.381(15) .
C64 H64 0.9500 .
C65 H65 0.9500 .
C66 H66A 0.9800 .
C66 H66B 0.9800 .
C66 H66C 0.9800 .
C67 H67A 0.9800 .
C67 H67B 0.9800 .
C67 H67C 0.9800 .
C68 H68 0.9500 .
C69 H69A 0.9800 .
C69 H69B 0.9800 .
C69 H69C 0.9800 .
C70 H70A 0.9800 .
C70 H70B 0.9800 .
C70 H70C 0.9800 .
O25 C71 1.164(17) .
N10 C71 1.391(15) .
N10 C72 1.452(19) .
N10 C73 1.43(3) .
C71 H71 0.9500 .
C72 H72A 0.9800 .
C72 H72B 0.9800 .
C72 H72C 0.9800 .
C73 H73A 0.9800 .
C73 H73B 0.9800 .
C73 H73C 0.9800 .
O26 H26A 0.8201(16) .
O26 H26B 0.8201(16) .
O27 H27A 0.8201(16) .
O27 H27B 0.8201(16) .
O28 H28A 0.8200(17) .
O28 H28B 0.8200(18) .
O29 H29A 0.8200(16) .
O29 H29B 0.8199(17) .

loop_
_geom_torsion_atom_site_label_1
_geom_torsion_atom_site_label_2
_geom_torsion_atom_site_label_3
_geom_torsion_atom_site_label_4
_geom_torsion
_geom_torsion_site_symmetry_1
Cd1 O1 C1 O2 13.5(12) .
Cd1 O1 C1 C2 -157.8(9) .
Cd1 O2 C1 O1 -14.8(13) .
Cd1 O2 C1 C2 156.6(8) .
Cd1 O15 C40 O16 -1.8(11) .
Cd1 O15 C40 C38 172.7(7) .
Cd1 O16 C40 O15 1.7(10) .
Cd1 O16 C40 C38 -172.7(8) .
Cd1 O22 C65 N9 168.6(11) .
Cd1 N8 C60 C61 175.1(8) 1_447
Cd1 N8 C64 C63 -175.3(7) 1_447
Cd2 O7 C20 O8 -5.6(10) .
Cd2 O7 C20 C18 168.3(7) .
Cd2 O8 C20 O7 5.0(9) .
Cd2 O8 C20 C18 -168.8(8) .
Cd2 O9 C21 O10 0.4(10) .
Cd2 O9 C21 C22 -177.2(6) .
Cd2 O10 C21 O9 -0.4(10) .
Cd2 O10 C21 C22 177.1(7) .
Cd2 O23 C68 N11 -175.2(6) .
Cd2 N5 C41 C42 176.9(7) .
Cd2 N5 C45 C44 -175.8(7) .
O1 C1 C2 N1 -168.0(10) .
O1 C1 C2 C3 -39.4(14) .
O2 C1 C2 N1 20.2(13) .
O2 C1 C2 C3 148.8(10) .
O3 C5 C6 C7 -0.7(12) .
O3 C5 C6 C11 179.9(8) .
O4 C4 C12 C11 176.2(8) .
O4 C4 C12 C13 -3.7(13) .
O9 C21 C22 N3 -165.2(8) .
O9 C21 C22 C23 -37.0(11) .
O10 C21 C22 N3 17.1(11) .
O10 C21 C22 C23 145.3(9) .
O11 C24 C32 C31 -172.6(8) .
O11 C24 C32 C33 4.2(13) .
O12 C25 C26 C27 6.1(13) .
O12 C25 C26 C31 -171.6(8) .
O17 C46 C54 C53 -176.9(9) .
O17 C46 C54 C55 2.4(16) .
O18 C47 C48 C49 2.7(15) .
O18 C47 C48 C53 -175.6(10) .
N1 C4 C12 C11 -2.1(12) .
N1 C4 C12 C13 178.0(8) .
N1 C5 C6 C7 177.7(7) .
N1 C5 C6 C11 -1.7(11) .
N2 C18 C20 O7 26.5(11) .
N2 C18 C20 O8 -159.2(8) .
N3 C24 C32 C31 10.0(12) .
N3 C24 C32 C33 -173.2(8) .
N3 C25 C26 C27 -174.8(8) .
N3 C25 C26 C31 7.5(11) .
N4 C38 C40 O15 14.7(11) .
N4 C38 C40 O16 -170.6(8) .
N5 C41 C42 C43 -1.1(15) .
N6 C43 C44 C45 179.4(8) .
N6 C46 C54 C53 5.2(14) .
N6 C46 C54 C55 -175.5(9) .
N6 C47 C48 C49 178.6(9) .
N6 C47 C48 C53 0.4(14) .
N7 C62 C63 C64 177.6(9) .
N8 C60 C61 C62 -0.6(15) .
C2 N1 C4 O4 3.0(12) .
C2 N1 C4 C12 -178.5(7) .
C2 N1 C5 O3 -1.2(11) .
C2 N1 C5 C6 -179.5(7) .
C4 N1 C2 C1 60.9(10) .
C4 N1 C2 C3 -68.7(10) .
C4 N1 C5 O3 -177.7(8) .
C4 N1 C5 C6 3.9(11) .
C4 C12 C13 C14 176.8(9) .
C5 N1 C2 C1 -115.9(9) .
C5 N1 C2 C3 114.5(9) .
C5 N1 C4 O4 179.5(8) .
C5 N1 C4 C12 -2.0(12) .
C5 C6 C7 C8 -176.6(8) .
C5 C6 C11 C10 177.9(8) .
C5 C6 C11 C12 -2.3(13) .
C6 C7 C8 C9 -0.7(12) .
C6 C11 C12 C4 4.3(12) .
C6 C11 C12 C13 -175.8(8) .
C7 C6 C11 C10 -1.5(13) .
C7 C6 C11 C12 178.3(8) .
C7 C8 C9 C10 -2.6(13) .
C7 C8 C9 C17 177.7(8) .
C8 C9 C10 C11 3.8(13) .
C8 C9 C10 C15 -176.1(9) .
C8 C9 C17 O6 -3.5(13) .
C8 C9 C17 N2 176.3(7) .
C9 C10 C11 C6 -1.8(13) .
C9 C10 C11 C12 178.4(8) .
C9 C10 C15 C14 178.4(10) .
C9 C10 C15 C16 -2.1(14) .
C10 C9 C17 O6 176.8(8) .
C10 C9 C17 N2 -3.4(12) .
C10 C11 C12 C4 -175.9(8) .
C10 C11 C12 C13 4.0(13) .
C10 C15 C16 O5 178.1(9) .
C10 C15 C16 N2 0.5(13) .
C11 C6 C7 C8 2.8(13) .
C11 C10 C15 C14 -1.5(15) .
C11 C10 C15 C16 178.0(9) .
C11 C12 C13 C14 -3.1(14) .
C12 C13 C14 C15 -0.1(15) .
C13 C14 C15 C10 2.5(16) .
C13 C14 C15 C16 -177.1(9) .
C14 C15 C16 O5 -2.3(15) .
C14 C15 C16 N2 -179.9(9) .
C15 C10 C11 C6 178.1(9) .
C15 C10 C11 C12 -1.7(13) .
C16 N2 C17 O6 -178.3(8) .
C16 N2 C17 C9 1.8(13) .
C16 N2 C18 C19 109.2(10) .
C16 N2 C18 C20 -119.7(9) .
C17 N2 C16 O5 -178.1(8) .
C17 N2 C16 C15 -0.5(14) .
C17 N2 C18 C19 -71.0(10) .
C17 N2 C18 C20 60.1(10) .
C17 C9 C10 C11 -176.5(8) .
C17 C9 C10 C15 3.6(14) .
C18 N2 C16 O5 1.6(13) .
C18 N2 C16 C15 179.2(8) .
C18 N2 C17 O6 1.9(12) .
C18 N2 C17 C9 -177.9(7) .
C19 C18 C20 O7 156.4(8) .
C19 C18 C20 O8 -29.3(12) .
C22 N3 C24 O11 0.5(12) .
C22 N3 C24 C32 177.9(8) .
C22 N3 C25 O12 -7.5(11) .
C22 N3 C25 C26 173.4(7) .
C24 N3 C22 C21 67.5(9) .
C24 N3 C22 C23 -60.5(10) .
C24 N3 C25 O12 -179.5(8) .
C24 N3 C25 C26 1.5(12) .
C24 C32 C33 C34 -177.1(8) .
C25 N3 C22 C21 -105.0(8) .
C25 N3 C22 C23 126.9(8) .
C25 N3 C24 O11 172.4(8) .
C25 N3 C24 C32 -10.2(12) .
C25 C26 C27 C28 -175.7(9) .
C25 C26 C31 C30 174.9(8) .
C25 C26 C31 C32 -7.3(12) .
C26 C27 C28 C29 0.0(16) .
C26 C31 C32 C24 -1.4(12) .
C26 C31 C32 C33 -178.3(8) .
C27 C26 C31 C30 -2.8(13) .
C27 C26 C31 C32 174.9(9) .
C27 C28 C29 C30 -1.2(16) .
C27 C28 C29 C37 -179.2(9) .
C28 C29 C30 C31 0.4(15) .
C28 C29 C30 C35 -177.0(9) .
C28 C29 C37 O14 7.5(16) .
C28 C29 C37 N4 -171.9(10) .
C29 C30 C31 C26 1.6(13) .
C29 C30 C31 C32 -176.2(8) .
C29 C30 C35 C34 176.4(9) .
C29 C30 C35 C36 -5.9(13) .
C30 C29 C37 O14 -170.5(9) .
C30 C29 C37 N4 10.1(14) .
C30 C31 C32 C24 176.4(8) .
C30 C31 C32 C33 -0.5(12) .
C30 C35 C36 O13 -178.8(8) .
C30 C35 C36 N4 -0.5(12) .
C31 C26 C27 C28 2.0(15) .
C31 C30 C35 C34 -1.0(13) .
C31 C30 C35 C36 176.7(8) .
C31 C32 C33 C34 -0.3(12) .
C32 C33 C34 C35 0.5(13) .
C33 C34 C35 C30 0.2(13) .
C33 C34 C35 C36 -177.5(8) .
C34 C35 C36 O13 -1.2(13) .
C34 C35 C36 N4 177.2(8) .
C35 C30 C31 C26 178.9(8) .
C35 C30 C31 C32 1.2(13) .
C36 N4 C37 O14 163.1(9) .
C36 N4 C37 C29 -17.5(13) .
C36 N4 C38 C39 135.4(8) .
C36 N4 C38 C40 -92.6(9) .
C37 N4 C36 O13 -168.8(8) .
C37 N4 C36 C35 12.8(12) .
C37 N4 C38 C39 -53.0(11) .
C37 N4 C38 C40 78.9(9) .
C37 C29 C30 C31 178.4(9) .
C37 C29 C30 C35 1.1(14) .
C38 N4 C36 O13 2.2(11) .
C38 N4 C36 C35 -176.2(7) .
C38 N4 C37 O14 -7.8(13) .
C38 N4 C37 C29 171.6(8) .
C39 C38 C40 O15 145.5(9) .
C39 C38 C40 O16 -39.9(13) .
C41 N5 C45 C44 1.4(14) .
C41 C42 C43 N6 -178.1(9) .
C41 C42 C43 C44 0.7(14) .
C42 C43 C44 C45 0.6(14) .
C43 N6 C46 O17 -2.1(14) .
C43 N6 C46 C54 175.8(9) .
C43 N6 C47 O18 -2.4(14) .
C43 N6 C47 C48 -178.4(8) .
C43 C44 C45 N5 -1.7(15) .
C45 N5 C41 C42 0.0(13) .
C46 N6 C43 C42 -93.1(11) .
C46 N6 C43 C44 88.1(11) .
C46 N6 C47 O18 -178.4(10) .
C46 N6 C47 C48 5.5(14) .
C46 C54 C55 C56 -179.4(10) .
C47 N6 C43 C42 90.5(11) .
C47 N6 C43 C44 -88.3(10) .
C47 N6 C46 O17 173.8(9) .
C47 N6 C46 C54 -8.2(14) .
C47 C48 C49 C50 -176.9(9) .
C47 C48 C53 C52 176.7(7) .
C47 C48 C53 C54 -2.8(15) .
C48 C49 C50 C51 -0.3(15) .
C48 C53 C54 C46 0.0(14) .
C48 C53 C54 C55 -179.4(9) .
C49 C48 C53 C52 -1.4(13) .
C49 C48 C53 C54 179.0(9) .
C49 C50 C51 C52 -0.5(15) .
C49 C50 C51 C59 179.8(9) .
C50 C51 C52 C53 0.3(13) .
C50 C51 C52 C57 -178.6(9) .
C50 C51 C59 O20 -3.5(16) .
C50 C51 C59 N7 177.1(9) .
C51 C52 C53 C48 0.6(10) .
C51 C52 C53 C54 -179.8(11) .
C51 C52 C57 C56 178.6(9) .
C51 C52 C57 C58 -1.8(14) .
C52 C51 C59 O20 176.7(9) .
C52 C51 C59 N7 -2.7(14) .
C52 C53 C54 C46 -179.6(8) .
C52 C53 C54 C55 1.1(12) .
C52 C57 C58 O19 -172.4(9) .
C52 C57 C58 N7 3.9(13) .
C53 C48 C49 C50 1.3(16) .
C53 C52 C57 C56 -0.3(12) .
C53 C52 C57 C58 179.3(7) .
C53 C54 C55 C56 0.0(14) .
C54 C55 C56 C57 -1.2(15) .
C55 C56 C57 C52 1.3(15) .
C55 C56 C57 C58 -178.3(9) .
C56 C57 C58 O19 7.3(15) .
C56 C57 C58 N7 -176.5(9) .
C57 C52 C53 C48 179.5(11) .
C57 C52 C53 C54 -0.9(10) .
C58 N7 C59 O20 -174.1(10) .
C58 N7 C59 C51 5.3(14) .
C58 N7 C62 C61 100.3(11) .
C58 N7 C62 C63 -79.1(11) .
C59 N7 C58 O19 170.4(9) .
C59 N7 C58 C57 -6.0(14) .
C59 N7 C62 C61 -78.8(12) .
C59 N7 C62 C63 101.9(10) .
C59 C51 C52 C53 -180.0(8) .
C59 C51 C52 C57 1.2(15) .
C60 N8 C64 C63 -0.6(15) .
C60 C61 C62 N7 -177.9(9) .
C60 C61 C62 C63 1.4(15) .
C61 C62 C63 C64 -1.8(14) .
C62 N7 C58 O19 -8.6(14) .
C62 N7 C58 C57 175.0(8) .
C62 N7 C59 O20 4.9(14) .
C62 N7 C59 C51 -175.7(9) .
C62 C63 C64 N8 1.4(15) .
C64 N8 C60 C61 0.1(15) .
C66 N9 C65 O22 -7(2) .
C67 N9 C65 O22 176.2(14) .
C69 N11 C68 O23 -3.5(13) .
C70 N11 C68 O23 177.8(9) .
C72 N10 C71 O25 175.7(13) .
C73 N10 C71 O25 6(2) .
